data_2005449
loop_
_publ_author_name
'Blake, A. J.'
'McNab, H.'

_publ_section_title
;
 Four Simple Pyridazin-3(2<i>H</i>)-ones
;
_journal_issue 10
_journal_name_full 'Acta Crystallographica Section C'
_journal_page_first 2622
_journal_page_last 2627
_journal_paper_doi 10.1107/S0108270196005355
_journal_volume 52
_journal_year 1996
_chemical_formula_moiety 'C11 H10 N2 O'
_chemical_formula_sum 'C11 H10 N2 O'
_chemical_formula_weight 186.21
_chemical_melting_point 371.0(10)
_chemical_name_common 'Compound 8'
_chemical_name_systematic
;
 2-(p-tolyl)pyridazin-3(2H)-one
;
_space_group_IT_number 14
_symmetry_cell_setting monoclinic
_symmetry_space_group_name_Hall '-P 2ybc'
_symmetry_space_group_name_H-M 'P 1 21/c 1'
_audit_creation_method SHELXL
_cell_angle_alpha 90.00
_cell_angle_beta 110.94(7)
_cell_angle_gamma 90.00
_cell_formula_units_Z 4
_cell_length_a 5.700(4)
_cell_length_b 26.428(18)
_cell_length_c 6.712(5)
_cell_measurement_reflns_used '33 (at +-\w)'
_cell_measurement_temperature 150.0(2)
_cell_measurement_theta_max 13.0
_cell_measurement_theta_min 11.5
_cell_volume 944.3(12)
_computing_cell_refinement DIF4
_computing_data_collection 'DIF4 (Stoe & Cie, 1990)'
_computing_data_reduction 'X-RED (Stoe & Cie, 1995)'
_computing_molecular_graphics 'SHELXTL/PC (Sheldrick, 1995)'
_computing_publication_material SHELXL93
_computing_structure_refinement 'SHELXL93 (Sheldrick, 1993)'
_computing_structure_solution 'SHELXS86 (Sheldrick, 1990)'
_diffrn_ambient_temperature 150.0(2)
_diffrn_measurement_device
;
Stoe Stadi-4 four-circle diffractometer equipped with Oxford Cryosystems
low-temperature device (Cosier & Glazer, 1986)
;
_diffrn_measurement_method ' \w-2\q scans with \w scan width (1.8 + 0.34tan\q)\%'
_diffrn_radiation_monochromator graphite
_diffrn_radiation_source 'fine-focus sealed tube'
_diffrn_radiation_type MoK\a
_diffrn_radiation_wavelength 0.71073
_diffrn_reflns_av_R_equivalents 0.0113
_diffrn_reflns_av_sigmaI/netI 0.0460
_diffrn_reflns_limit_h_max 5
_diffrn_reflns_limit_h_min -6
_diffrn_reflns_limit_k_max 28
_diffrn_reflns_limit_k_min 0
_diffrn_reflns_limit_l_max 7
_diffrn_reflns_limit_l_min 0
_diffrn_reflns_number 1248
_diffrn_reflns_theta_max 22.60
_diffrn_reflns_theta_min 3.08
_diffrn_standards_decay_% 0.7
_diffrn_standards_interval_time 60
_diffrn_standards_number 3
_exptl_absorpt_coefficient_mu 0.087
_exptl_absorpt_correction_type none
_exptl_crystal_colour Colourless
_exptl_crystal_density_diffrn 1.310
_exptl_crystal_density_meas ?
_exptl_crystal_description Lath
_exptl_crystal_F_000 392
_exptl_crystal_size_max 0.66
_exptl_crystal_size_mid 0.33
_exptl_crystal_size_min 0.10
_refine_diff_density_max 0.24
_refine_diff_density_min -0.18
_refine_ls_extinction_coef 0.026(7)
_refine_ls_extinction_method 'SHELXL93 (Sheldrick, 1993)'
_refine_ls_goodness_of_fit_all 1.060
_refine_ls_goodness_of_fit_obs 1.081
_refine_ls_hydrogen_treatment refall
_refine_ls_matrix_type full
_refine_ls_number_parameters 168
_refine_ls_number_reflns 1206
_refine_ls_number_restraints 0
_refine_ls_restrained_S_all 1.717
_refine_ls_restrained_S_obs 1.081
_refine_ls_R_factor_all 0.0949
_refine_ls_R_factor_obs 0.0538
_refine_ls_shift/esd_max 0.017
_refine_ls_shift/esd_mean 0.002
_refine_ls_structure_factor_coef Fsqd
_refine_ls_weighting_details 'w=1/[\s^2^(Fo^2^)+(0.067P)^2^+1.88P] where P=(Fo^2^+2Fc^2^)/3'
_refine_ls_weighting_scheme calc
_refine_ls_wR_factor_all 0.2555
_refine_ls_wR_factor_obs 0.1336
_reflns_number_observed 870
_reflns_number_total 1230
_reflns_observed_criterion >2sigma(I)
_cod_data_source_file ab1367.cif
_cod_data_source_block 8
_cod_depositor_comments
;
The following automatic conversions were performed:
'_symmetry_cell_setting' value 'Monoclinic' changed to 'monoclinic'
according to '/home/saulius/struct/CIF-dictionaries/cif_core.dic'
dictionary named 'cif_core.dic' version 2.4.1 from 2010-06-29.

Automatic conversion script
Id: cif_fix_enum 1527 2010-12-29 10:47:43Z saulius 

The following automatic conversions were performed:

'_chemical_melting_point' value '370-372K' was changed to '371.0(10)'
- the average value was taken and precision was
estimated.

'_symmetry_cell_setting' value 'Monoclinic' changed to
'monoclinic' according to
/home/saulius/struct/CIF-dictionaries/cif_core.dic dictionary named
'cif_core.dic' version 2.4.1 from 2010-06-29.

'_geom_bond_publ_flag'
value 'No' changed to 'no' according to
/home/saulius/struct/CIF-dictionaries/cif_core.dic dictionary named
'cif_core.dic' version 2.4.1 from 2010-06-29 (8
times).

'_geom_angle_publ_flag' value 'No' changed to 'no' according
to /home/saulius/struct/CIF-dictionaries/cif_core.dic dictionary
named 'cif_core.dic' version 2.4.1 from 2010-06-29 (10
times).

'_geom_torsion_publ_flag' value 'No' changed to 'no'
according to /home/saulius/struct/CIF-dictionaries/cif_core.dic
dictionary named 'cif_core.dic' version 2.4.1 from 2010-06-29 (4
times).

Automatic conversion script
Id: cif_fix_values 1715 2011-07-08 13:25:40Z adriana 

The following automatic conversions were performed:

'_exptl_crystal_density_meas' value 'not measured' was changed to '?'
- the value is perceived as not measured.

Automatic conversion script
Id: cif_fix_values 3008 2015-01-20 13:52:24Z robertas 

The following automatic conversions were performed:

'_refine_ls_weighting_scheme' value 'calc
w=1/[\s^2^(Fo^2^)+(0.067P)^2^+1.88P] where P=(Fo^2^+2Fc^2^)/3' was
changed to 'calc'. New tag '_refine_ls_weighting_details' was
created. The value of the new tag was set to
'w=1/[\s^2^(Fo^2^)+(0.067P)^2^+1.88P] where P=(Fo^2^+2Fc^2^)/3'.

Automatic conversion script
Id: cif_fix_values 3143 2015-03-26 13:38:13Z robertas 
;
_cod_original_sg_symbol_H-M 'P 21/c'
_cod_database_code 2005449

loop_
_symmetry_equiv_pos_as_xyz
'x, y, z'
'-x, y+1/2, -z+1/2'
'-x, -y, -z'
'x, -y-1/2, z-1/2'

loop_
_atom_site_aniso_label
_atom_site_aniso_U_11
_atom_site_aniso_U_22
_atom_site_aniso_U_33
_atom_site_aniso_U_12
_atom_site_aniso_U_13
_atom_site_aniso_U_23
N1 0.035(2) 0.036(2) 0.024(2) -0.002(2) 0.020(2) 0.000(2)
N2 0.029(2) 0.018(2) 0.024(2) -0.001(2) 0.016(2) 0.001(2)
C3 0.026(2) 0.022(3) 0.027(3) 0.000(2) 0.014(2) 0.002(2)
O3 0.036(2) 0.033(2) 0.030(2) -0.0048(14) 0.0231(15) -0.0022(14)
C4 0.026(3) 0.025(3) 0.027(3) 0.001(2) 0.010(2) 0.004(2)
C5 0.034(3) 0.028(3) 0.022(3) 0.007(2) 0.011(2) 0.002(2)
C6 0.039(3) 0.032(3) 0.024(3) 0.007(2) 0.019(2) 0.005(2)
C1p 0.028(3) 0.024(3) 0.018(2) -0.002(2) 0.013(2) 0.001(2)
C2p 0.028(3) 0.025(3) 0.028(3) 0.003(2) 0.014(2) 0.005(2)
C3p 0.035(3) 0.019(2) 0.033(3) 0.005(2) 0.020(2) -0.001(2)
C4p 0.035(3) 0.019(2) 0.026(2) -0.004(2) 0.016(2) -0.002(2)
C4m 0.055(4) 0.031(4) 0.034(3) -0.005(3) 0.013(3) -0.001(2)
C5p 0.027(3) 0.027(3) 0.031(3) -0.001(2) 0.012(2) 0.005(2)
C6p 0.027(3) 0.025(3) 0.029(3) 0.002(2) 0.018(2) 0.000(2)

loop_
_atom_site_label
_atom_site_occupancy
_atom_site_fract_x
_atom_site_fract_y
_atom_site_fract_z
_atom_site_U_iso_or_equiv
_atom_site_thermal_displace_type
_atom_site_calc_flag
_atom_site_type_symbol
N1 1 -0.0989(7) 0.40064(15) 1.1007(6) 0.0294(10) Uani d N
N2 1 0.0124(6) 0.40630(12) 0.9525(5) 0.0220(9) Uani d N
C3 1 0.1940(8) 0.4423(2) 0.9624(6) 0.0239(11) Uani d C
O3 1 0.2642(5) 0.44748(11) 0.8093(5) 0.0302(9) Uani d O
C4 1 0.2818(9) 0.4712(2) 1.1547(7) 0.0258(11) Uani d C
H4 1 0.4102(85) 0.4930(18) 1.1748(68) 0.033(13) Uiso d H
C5 1 0.1789(8) 0.4649(2) 1.3049(7) 0.0277(11) Uani d C
H5 1 0.2375(74) 0.4877(16) 1.4426(68) 0.025(11) Uiso d H
C6 1 -0.0148(9) 0.4288(2) 1.2688(7) 0.0295(12) Uani d C
H6 1 -0.1016(70) 0.4269(14) 1.3719(61) 0.018(10) Uiso d H
C1p 1 -0.0931(8) 0.3749(2) 0.7666(6) 0.0222(10) Uani d C
C2p 1 0.0591(9) 0.3422(2) 0.7074(7) 0.0259(11) Uani d C
H2p 1 0.2337(82) 0.3407(15) 0.7968(65) 0.022(11) Uiso d H
C3p 1 -0.0439(9) 0.3135(2) 0.5273(7) 0.0269(11) Uani d C
H3p 1 0.0527(85) 0.2903(18) 0.4815(70) 0.040(13) Uiso d H
C4p 1 -0.2958(8) 0.3162(2) 0.4020(7) 0.0254(11) Uani d C
C4m 1 -0.4043(12) 0.2849(2) 0.2034(9) 0.0408(14) Uani d C
H4m1 1 -0.3625(94) 0.2522(23) 0.2534(80) 0.051(16) Uiso d H
H4m2 1 -0.3526(100) 0.2975(21) 0.0869(90) 0.058(16) Uiso d H
H4m3 1 -0.5985(133) 0.2867(23) 0.1261(100) 0.082(20) Uiso d H
C5p 1 -0.4448(9) 0.3492(2) 0.4660(7) 0.0275(11) Uani d C
H5p 1 -0.6255(79) 0.3534(15) 0.3755(62) 0.020(10) Uiso d H
C6p 1 -0.3453(8) 0.3784(2) 0.6468(7) 0.0248(11) Uani d C
H6p 1 -0.4509(84) 0.4008(18) 0.6944(70) 0.035(13) Uiso d H

loop_
_atom_type_symbol
_atom_type_description
_atom_type_scat_dispersion_real
_atom_type_scat_dispersion_imag
_atom_type_scat_source
C C 0.0033 0.0016 'International Tables Vol C Tables 4.2.6.8 and 6.1.1.4'
H H 0.0000 0.0000 'International Tables Vol C Tables 4.2.6.8 and 6.1.1.4'
N N 0.0061 0.0033 'International Tables Vol C Tables 4.2.6.8 and 6.1.1.4'
O O 0.0106 0.0060 'International Tables Vol C Tables 4.2.6.8 and 6.1.1.4'

loop_
_geom_angle_atom_site_label_1
_geom_angle_atom_site_label_2
_geom_angle_atom_site_label_3
_geom_angle
_geom_angle_publ_flag
C6 N1 N2 116.6(4) no
N1 N2 C3 124.9(3) no
N1 N2 C1p 114.2(3) no
C3 N2 C1p 120.6(3) no
O3 C3 N2 119.6(4) no
O3 C3 C4 125.3(4) no
N2 C3 C4 115.1(4) no
C5 C4 C3 120.3(4) no
C4 C5 C6 118.6(4) no
N1 C6 C5 124.2(4) no
C6p C1p C2p 120.5(4) ?
C6p C1p N2 119.5(4) ?
C2p C1p N2 120.0(4) ?
C3p C2p C1p 119.1(4) ?
C2p C3p C4p 122.2(4) ?
C3p C4p C5p 117.5(4) ?
C3p C4p C4m 121.4(4) ?
C5p C4p C4m 121.1(4) ?
C6p C5p C4p 121.3(4) ?
C1p C6p C5p 119.5(4) ?

loop_
_geom_bond_atom_site_label_1
_geom_bond_atom_site_label_2
_geom_bond_distance
_geom_bond_publ_flag
N1 C6 1.293(6) no
N1 N2 1.366(5) no
N2 C3 1.389(5) no
N2 C1p 1.440(5) no
C3 O3 1.237(5) no
C3 C4 1.429(6) no
C4 C5 1.345(6) no
C5 C6 1.413(7) no
C1p C6p 1.377(6) ?
C1p C2p 1.379(6) ?
C2p C3p 1.369(6) ?
C3p C4p 1.382(6) ?
C4p C5p 1.388(6) ?
C4p C4m 1.501(7) ?
C5p C6p 1.378(6) ?

loop_
_geom_torsion_atom_site_label_1
_geom_torsion_atom_site_label_2
_geom_torsion_atom_site_label_3
_geom_torsion_atom_site_label_4
_geom_torsion
_geom_torsion_publ_flag
C6 N1 N2 C3 -4.9(6) ?
C6 N1 N2 C1p -178.5(4) ?
N1 N2 C3 O3 -172.7(4) ?
C1p N2 C3 O3 0.5(6) ?
N1 N2 C3 C4 6.3(6) ?
C1p N2 C3 C4 179.5(4) ?
O3 C3 C4 C5 175.0(4) ?
N2 C3 C4 C5 -3.9(6) ?
C3 C4 C5 C6 0.7(6) ?
N2 N1 C6 C5 1.1(7) ?
C4 C5 C6 N1 0.9(7) ?
N1 N2 C1p C6p 57.3(5) no
C3 N2 C1p C6p -116.6(4) no
N1 N2 C1p C2p -123.9(4) no
C3 N2 C1p C2p 62.2(5) no
C6p C1p C2p C3p 0.3(6) ?
N2 C1p C2p C3p -178.5(4) ?
C1p C2p C3p C4p 0.1(7) ?
C2p C3p C4p C5p -0.5(6) ?
C2p C3p C4p C4m 179.2(4) ?
C3p C4p C5p C6p 0.4(6) ?
C4m C4p C5p C6p -179.2(4) ?
C2p C1p C6p C5p -0.4(6) ?
N2 C1p C6p C5p 178.4(4) ?
C4p C5p C6p C1p 0.0(6) ?

loop_
_cod_related_entry_id
_cod_related_entry_database
_cod_related_entry_code
1 ChemSpider 21138116
